data_4318284
loop_
_publ_author_name
'Arunashree Panda'
'Matthias Stender'
'Robert J. Wright'
'Marilyn M. Olmstead'
'Peter Klavins'
'Philip P. Power'

_publ_section_title
;
 Synthesis and Characterization of Three-Coordinate and Related
 \b-Diketiminate Derivatives of Manganese, Iron, and Cobalt
;
_journal_name_full 'Inorganic Chemistry'
_journal_page_first 3909
_journal_page_last 3916
_journal_paper_doi 10.1021/ic025552s
_journal_volume 41
_journal_year 2002
_chemical_formula_sum 'C27 H43 Fe N3 Si2'
_chemical_formula_weight 521.67
_chemical_name_common (DMP)NacNacFeN(SiMe3)2
_chemical_name_systematic
; 
 ? 
;
_space_group_IT_number 14
_symmetry_cell_setting monoclinic
_symmetry_space_group_name_Hall '-P 2yn'
_symmetry_space_group_name_H-M 'P 1 21/n 1'
_audit_creation_method SHELXL-97
_cell_angle_alpha 90.00
_cell_angle_beta 90.404(5)
_cell_angle_gamma 90.00
_cell_formula_units_Z 8
_cell_length_a 20.321(2)
_cell_length_b 14.1732(14)
_cell_length_c 20.577(2)
_cell_measurement_reflns_used 835
_cell_measurement_temperature 91(2)
_cell_measurement_theta_max 31.2
_cell_measurement_theta_min 2.4
_cell_volume 5926.3(10)
_computing_cell_refinement 'SMART (Bruker, 2000)'
_computing_data_collection 'SMART (Bruker, 2000)'
_computing_data_reduction 'SAINT (Bruker, 2000)'
_computing_molecular_graphics 'SHELXTL 5, XP (Sheldrick, 1994)'
_computing_publication_material 'SHELXL-97 (Sheldrick, 1997)'
_computing_structure_refinement 'SHELXL-97 (Sheldrick, 1997)'
_computing_structure_solution 'SHELXS-97 (Sheldrick, 1990)'
_diffrn_ambient_temperature 91(2)
_diffrn_detector_area_resol_mean 8.3
_diffrn_measured_fraction_theta_full 0.950
_diffrn_measured_fraction_theta_max 0.950
_diffrn_measurement_device_type 'Bruker SMART 1000'
_diffrn_measurement_method \w
_diffrn_radiation_monochromator graphite
_diffrn_radiation_source 'normal-focus sealed tube'
_diffrn_radiation_type MoK\a
_diffrn_radiation_wavelength 0.71073
_diffrn_reflns_av_R_equivalents 0.034
_diffrn_reflns_av_sigmaI/netI 0.0299
_diffrn_reflns_limit_h_max 29
_diffrn_reflns_limit_h_min -29
_diffrn_reflns_limit_k_max 20
_diffrn_reflns_limit_k_min -20
_diffrn_reflns_limit_l_max 30
_diffrn_reflns_limit_l_min -30
_diffrn_reflns_number 81295
_diffrn_reflns_theta_full 31.51
_diffrn_reflns_theta_max 31.51
_diffrn_reflns_theta_min 1.40
_exptl_absorpt_coefficient_mu 0.608
_exptl_absorpt_correction_T_max 0.9143
_exptl_absorpt_correction_T_min 0.7799
_exptl_absorpt_correction_type multi-scan
_exptl_absorpt_process_details 'SADABS 2.03 (Sheldrick, 2001)'
_exptl_crystal_colour yellow-green
_exptl_crystal_density_diffrn 1.169
_exptl_crystal_density_method 'not measured'
_exptl_crystal_description plate
_exptl_crystal_F_000 2240
_exptl_crystal_size_max 0.43
_exptl_crystal_size_mid 0.22
_exptl_crystal_size_min 0.15
_refine_diff_density_max 1.064
_refine_diff_density_min -0.408
_refine_diff_density_rms 0.088
_refine_ls_goodness_of_fit_ref 1.148
_refine_ls_matrix_type full
_refine_ls_restrained_S_all 1.148
_refine_ls_shift/su_max 0.012
_refine_ls_shift/su_mean 0.000
_refine_ls_structure_factor_coef Fsqd
_refine_ls_weighting_scheme calc
_refine_ls_wR_factor_gt 0.1391
_refine_ls_wR_factor_ref 0.1463
_reflns_number_gt 15459
_reflns_number_total 18770
_reflns_threshold_expression I>2\s(I)
_cod_data_source_file ic025552s_s1_9.cif
_cod_data_source_block mn1277
_cod_original_cell_volume 5926.5(10)
_cod_original_sg_symbol_H-M 'P 21/n'
_cod_original_formula_sum 'C27 H43 Fe1 N3 Si2'
_cod_database_code 4318284

loop_
_symmetry_equiv_pos_as_xyz
'x, y, z'
'-x+1/2, y+1/2, -z+1/2'
'-x, -y, -z'
'x-1/2, -y-1/2, z-1/2'

loop_
_atom_site_label
_atom_site_type_symbol
_atom_site_fract_x
_atom_site_fract_y
_atom_site_fract_z
_atom_site_U_iso_or_equiv
_atom_site_adp_type
_atom_site_occupancy
_atom_site_symmetry_multiplicity
_atom_site_calc_flag
_atom_site_refinement_flags
_atom_site_disorder_assembly
_atom_site_disorder_group
Fe1 Fe 0.391169(16) 0.18813(2) 0.591739(15) 0.01473(7) Uani 1 1 d . . .
Fe2 Fe 0.412940(16) 0.25442(2) 0.105771(16) 0.01543(7) Uani 1 1 d . . .
Si1 Si 0.31468(3) 0.25704(5) 0.71053(3) 0.01664(12) Uani 1 1 d . . .
Si2 Si 0.31860(3) 0.04556(5) 0.68420(3) 0.01638(12) Uani 1 1 d . . .
Si3 Si 0.29232(3) 0.16317(5) 0.17710(3) 0.01559(12) Uani 1 1 d . . .
Si4 Si 0.31801(3) 0.37333(5) 0.18946(3) 0.01586(12) Uani 1 1 d . . .
N1 N 0.48892(10) 0.20294(14) 0.58872(9) 0.0170(4) Uani 1 1 d . . .
N2 N 0.37899(9) 0.20451(14) 0.49638(9) 0.0164(4) Uani 1 1 d . . .
N3 N 0.33528(10) 0.16036(14) 0.66391(9) 0.0165(4) Uani 1 1 d . . .
N4 N 0.50784(10) 0.28622(15) 0.11768(10) 0.0178(4) Uani 1 1 d . . .
N5 N 0.42019(10) 0.20892(14) 0.01441(10) 0.0172(4) Uani 1 1 d . . .
N6 N 0.33859(9) 0.26250(14) 0.16188(9) 0.0164(4) Uani 1 1 d . . .
C1 C 0.52265(12) 0.18387(18) 0.53511(12) 0.0193(4) Uani 1 1 d . . .
C2 C 0.49285(12) 0.16766(18) 0.47412(11) 0.0194(4) Uani 1 1 d . . .
H2 H 0.5209 0.1426 0.4416 0.023 Uiso 1 1 calc R . .
C3 C 0.42777(11) 0.18346(17) 0.45493(11) 0.0167(4) Uani 1 1 d . . .
C4 C 0.59699(12) 0.1823(2) 0.53778(13) 0.0264(5) Uani 1 1 d . . .
H4A H 0.6136 0.2469 0.5428 0.040 Uiso 1 1 calc R . .
H4B H 0.6140 0.1552 0.4975 0.040 Uiso 1 1 calc R . .
H4C H 0.6116 0.1440 0.5748 0.040 Uiso 1 1 calc R . .
C5 C 0.41249(13) 0.1783(2) 0.38294(12) 0.0236(5) Uani 1 1 d . . .
H5A H 0.3760 0.1343 0.3755 0.035 Uiso 1 1 calc R . .
H5B H 0.4514 0.1561 0.3597 0.035 Uiso 1 1 calc R . .
H5C H 0.4002 0.2411 0.3670 0.035 Uiso 1 1 calc R . .
C6 C 0.52278(11) 0.23273(17) 0.64693(11) 0.0174(4) Uani 1 1 d . . .
C7 C 0.53383(12) 0.32955(18) 0.65703(12) 0.0204(4) Uani 1 1 d . . .
C8 C 0.56121(12) 0.3586(2) 0.71621(13) 0.0246(5) Uani 1 1 d . . .
H8 H 0.5683 0.4239 0.7240 0.029 Uiso 1 1 calc R . .
C9 C 0.57814(13) 0.2936(2) 0.76378(13) 0.0256(5) Uani 1 1 d . . .
H9 H 0.5964 0.3144 0.8039 0.031 Uiso 1 1 calc R . .
C10 C 0.56834(12) 0.1981(2) 0.75268(12) 0.0245(5) Uani 1 1 d . . .
H10 H 0.5807 0.1537 0.7852 0.029 Uiso 1 1 calc R . .
C11 C 0.54059(12) 0.16615(18) 0.69431(12) 0.0196(4) Uani 1 1 d . . .
C12 C 0.53048(15) 0.06249(19) 0.68363(15) 0.0300(6) Uani 1 1 d . . .
H12A H 0.5366 0.0477 0.6375 0.045 Uiso 1 1 calc R . .
H12B H 0.4858 0.0451 0.6966 0.045 Uiso 1 1 calc R . .
H12C H 0.5624 0.0270 0.7098 0.045 Uiso 1 1 calc R . .
C13 C 0.51703(14) 0.40054(19) 0.60526(14) 0.0272(5) Uani 1 1 d . . .
H13A H 0.5270 0.4642 0.6212 0.041 Uiso 1 1 calc R . .
H13B H 0.4701 0.3961 0.5945 0.041 Uiso 1 1 calc R . .
H13C H 0.5431 0.3877 0.5664 0.041 Uiso 1 1 calc R . .
C14 C 0.31754(11) 0.23727(17) 0.46959(11) 0.0162(4) Uani 1 1 d . . .
C15 C 0.26561(12) 0.17336(17) 0.45866(11) 0.0180(4) Uani 1 1 d . . .
C16 C 0.20694(12) 0.20762(19) 0.43154(12) 0.0217(5) Uani 1 1 d . . .
H16 H 0.1717 0.1652 0.4230 0.026 Uiso 1 1 calc R . .
C17 C 0.19948(12) 0.3025(2) 0.41689(12) 0.0226(5) Uani 1 1 d . . .
H17 H 0.1596 0.3245 0.3979 0.027 Uiso 1 1 calc R . .
C18 C 0.25034(13) 0.36540(19) 0.43006(12) 0.0220(5) Uani 1 1 d . . .
H18 H 0.2444 0.4307 0.4212 0.026 Uiso 1 1 calc R . .
C19 C 0.31011(12) 0.33374(17) 0.45613(11) 0.0189(4) Uani 1 1 d . . .
C20 C 0.36551(14) 0.40247(19) 0.46820(14) 0.0268(5) Uani 1 1 d . . .
H20A H 0.3797 0.3983 0.5137 0.040 Uiso 1 1 calc R . .
H20B H 0.3503 0.4667 0.4589 0.040 Uiso 1 1 calc R . .
H20C H 0.4025 0.3871 0.4398 0.040 Uiso 1 1 calc R . .
C21 C 0.27303(14) 0.07087(19) 0.47552(14) 0.0267(5) Uani 1 1 d . . .
H21A H 0.3141 0.0467 0.4572 0.040 Uiso 1 1 calc R . .
H21B H 0.2358 0.0354 0.4575 0.040 Uiso 1 1 calc R . .
H21C H 0.2741 0.0636 0.5229 0.040 Uiso 1 1 calc R . .
C22 C 0.31260(16) 0.36458(19) 0.65732(14) 0.0292(6) Uani 1 1 d . . .
H22A H 0.3566 0.3761 0.6398 0.044 Uiso 1 1 calc R . .
H22B H 0.2987 0.4192 0.6830 0.044 Uiso 1 1 calc R . .
H22C H 0.2814 0.3545 0.6214 0.044 Uiso 1 1 calc R . .
C23 C 0.37666(13) 0.2770(2) 0.77663(13) 0.0251(5) Uani 1 1 d . . .
H23A H 0.3754 0.2242 0.8073 0.038 Uiso 1 1 calc R . .
H23B H 0.3664 0.3358 0.7995 0.038 Uiso 1 1 calc R . .
H23C H 0.4207 0.2816 0.7577 0.038 Uiso 1 1 calc R . .
C24 C 0.23266(12) 0.24405(19) 0.75084(12) 0.0225(5) Uani 1 1 d . . .
H24A H 0.1985 0.2338 0.7177 0.034 Uiso 1 1 calc R . .
H24B H 0.2227 0.3015 0.7753 0.034 Uiso 1 1 calc R . .
H24C H 0.2339 0.1900 0.7806 0.034 Uiso 1 1 calc R . .
C25 C 0.34367(14) 0.01751(19) 0.77026(12) 0.0243(5) Uani 1 1 d . . .
H25A H 0.3905 0.0318 0.7764 0.036 Uiso 1 1 calc R . .
H25B H 0.3359 -0.0496 0.7789 0.036 Uiso 1 1 calc R . .
H25C H 0.3176 0.0557 0.8003 0.036 Uiso 1 1 calc R . .
C26 C 0.22921(12) 0.01612(19) 0.67459(14) 0.0249(5) Uani 1 1 d . . .
H26A H 0.2034 0.0546 0.7046 0.037 Uiso 1 1 calc R . .
H26B H 0.2224 -0.0509 0.6843 0.037 Uiso 1 1 calc R . .
H26C H 0.2151 0.0292 0.6298 0.037 Uiso 1 1 calc R . .
C27 C 0.36326(13) -0.03866(18) 0.62869(13) 0.0229(5) Uani 1 1 d . . .
H27A H 0.3459 -0.0323 0.5844 0.034 Uiso 1 1 calc R . .
H27B H 0.3567 -0.1035 0.6439 0.034 Uiso 1 1 calc R . .
H27C H 0.4104 -0.0238 0.6290 0.034 Uiso 1 1 calc R . .
C28 C 0.55300(12) 0.26609(18) 0.07284(12) 0.0204(4) Uani 1 1 d . . .
C29 C 0.53794(12) 0.23436(19) 0.00986(12) 0.0219(5) Uani 1 1 d . . .
H29 H 0.5746 0.2290 -0.0183 0.026 Uiso 1 1 calc R . .
C30 C 0.47709(12) 0.20930(18) -0.01801(11) 0.0202(4) Uani 1 1 d . . .
C31 C 0.62546(13) 0.2745(2) 0.09012(13) 0.0305(6) Uani 1 1 d . . .
H31A H 0.6348 0.3385 0.1057 0.046 Uiso 1 1 calc R . .
H31B H 0.6520 0.2614 0.0515 0.046 Uiso 1 1 calc R . .
H31C H 0.6365 0.2289 0.1243 0.046 Uiso 1 1 calc R . .
C32 C 0.47879(13) 0.1823(2) -0.08911(12) 0.0295(6) Uani 1 1 d . . .
H32A H 0.4460 0.1331 -0.0977 0.044 Uiso 1 1 calc R . .
H32B H 0.5227 0.1585 -0.0999 0.044 Uiso 1 1 calc R . .
H32C H 0.4689 0.2379 -0.1158 0.044 Uiso 1 1 calc R . .
C33 C 0.52916(11) 0.32548(17) 0.17871(12) 0.0180(4) Uani 1 1 d . . .
C34 C 0.54355(12) 0.42247(18) 0.18405(13) 0.0219(5) Uani 1 1 d . . .
C35 C 0.56071(13) 0.4578(2) 0.24517(15) 0.0279(5) Uani 1 1 d . . .
H35 H 0.5699 0.5231 0.2498 0.033 Uiso 1 1 calc R . .
C36 C 0.56466(14) 0.3999(2) 0.29916(14) 0.0302(6) Uani 1 1 d . . .
H36 H 0.5767 0.4256 0.3402 0.036 Uiso 1 1 calc R . .
C37 C 0.55107(13) 0.3044(2) 0.29317(13) 0.0253(5) Uani 1 1 d . . .
H37 H 0.5542 0.2647 0.3303 0.030 Uiso 1 1 calc R . .
C38 C 0.53292(12) 0.26604(18) 0.23335(12) 0.0199(4) Uani 1 1 d . . .
C39 C 0.51792(14) 0.16229(19) 0.22741(14) 0.0266(5) Uani 1 1 d . . .
H39A H 0.5298 0.1303 0.2680 0.040 Uiso 1 1 calc R . .
H39B H 0.5433 0.1354 0.1916 0.040 Uiso 1 1 calc R . .
H39C H 0.4708 0.1537 0.2187 0.040 Uiso 1 1 calc R . .
C40 C 0.54251(14) 0.4866(2) 0.12568(15) 0.0302(6) Uani 1 1 d . . .
H40A H 0.5866 0.4894 0.1068 0.045 Uiso 1 1 calc R . .
H40B H 0.5289 0.5500 0.1390 0.045 Uiso 1 1 calc R . .
H40C H 0.5113 0.4620 0.0933 0.045 Uiso 1 1 calc R . .
C41 C 0.36133(11) 0.17487(17) -0.01702(11) 0.0183(4) Uani 1 1 d . . .
C42 C 0.35099(12) 0.07697(18) -0.02392(12) 0.0207(4) Uani 1 1 d . . .
C43 C 0.29166(14) 0.0463(2) -0.05173(13) 0.0269(5) Uani 1 1 d . . .
H43 H 0.2840 -0.0194 -0.0569 0.032 Uiso 1 1 calc R . .
C44 C 0.24401(14) 0.1099(2) -0.07180(13) 0.0298(6) Uani 1 1 d . . .
H44 H 0.2040 0.0878 -0.0905 0.036 Uiso 1 1 calc R . .
C45 C 0.25488(13) 0.2058(2) -0.06460(12) 0.0273(5) Uani 1 1 d . . .
H45 H 0.2221 0.2493 -0.0786 0.033 Uiso 1 1 calc R . .
C46 C 0.31333(12) 0.23957(19) -0.03710(11) 0.0212(5) Uani 1 1 d . . .
C47 C 0.32347(16) 0.3440(2) -0.02868(15) 0.0307(6) Uani 1 1 d . . .
H47A H 0.2893 0.3783 -0.0528 0.046 Uiso 1 1 calc R . .
H47B H 0.3669 0.3617 -0.0453 0.046 Uiso 1 1 calc R . .
H47C H 0.3209 0.3602 0.0175 0.046 Uiso 1 1 calc R . .
C48 C 0.40255(14) 0.0058(2) -0.00478(15) 0.0291(6) Uani 1 1 d . . .
H48A H 0.4310 -0.0070 -0.0420 0.044 Uiso 1 1 calc R . .
H48B H 0.3811 -0.0528 0.0089 0.044 Uiso 1 1 calc R . .
H48C H 0.4291 0.0308 0.0313 0.044 Uiso 1 1 calc R . .
C49 C 0.36678(12) 0.46651(17) 0.14602(12) 0.0206(4) Uani 1 1 d . . .
H49A H 0.4131 0.4625 0.1595 0.031 Uiso 1 1 calc R . .
H49B H 0.3494 0.5290 0.1570 0.031 Uiso 1 1 calc R . .
H49C H 0.3633 0.4566 0.0990 0.031 Uiso 1 1 calc R . .
C50 C 0.33819(14) 0.39079(19) 0.27763(12) 0.0249(5) Uani 1 1 d . . .
H50A H 0.3144 0.3441 0.3036 0.037 Uiso 1 1 calc R . .
H50B H 0.3251 0.4545 0.2909 0.037 Uiso 1 1 calc R . .
H50C H 0.3856 0.3829 0.2845 0.037 Uiso 1 1 calc R . .
C51 C 0.22852(12) 0.39930(19) 0.17472(14) 0.0242(5) Uani 1 1 d . . .
H51A H 0.2187 0.3941 0.1282 0.036 Uiso 1 1 calc R . .
H51B H 0.2185 0.4634 0.1896 0.036 Uiso 1 1 calc R . .
H51C H 0.2016 0.3539 0.1987 0.036 Uiso 1 1 calc R . .
C52 C 0.34424(13) 0.05395(19) 0.17073(14) 0.0256(5) Uani 1 1 d . . .
H52A H 0.3799 0.0567 0.2030 0.038 Uiso 1 1 calc R . .
H52B H 0.3630 0.0500 0.1271 0.038 Uiso 1 1 calc R . .
H52C H 0.3169 -0.0018 0.1788 0.038 Uiso 1 1 calc R . .
C53 C 0.25638(13) 0.16414(18) 0.26086(12) 0.0215(5) Uani 1 1 d . . .
H53A H 0.2920 0.1644 0.2932 0.032 Uiso 1 1 calc R . .
H53B H 0.2291 0.1078 0.2668 0.032 Uiso 1 1 calc R . .
H53C H 0.2292 0.2207 0.2663 0.032 Uiso 1 1 calc R . .
C54 C 0.22208(12) 0.14960(19) 0.11859(12) 0.0217(5) Uani 1 1 d . . .
H54A H 0.1922 0.2035 0.1228 0.033 Uiso 1 1 calc R . .
H54B H 0.1983 0.0911 0.1281 0.033 Uiso 1 1 calc R . .
H54C H 0.2390 0.1471 0.0741 0.033 Uiso 1 1 calc R . .

loop_
_atom_site_aniso_label
_atom_site_aniso_U_11
_atom_site_aniso_U_22
_atom_site_aniso_U_33
_atom_site_aniso_U_23
_atom_site_aniso_U_13
_atom_site_aniso_U_12
Fe1 0.01401(14) 0.01631(15) 0.01389(14) 0.00075(11) 0.00223(10) -0.00054(11)
Fe2 0.01302(14) 0.01633(15) 0.01698(15) -0.00037(11) 0.00386(11) -0.00062(11)
Si1 0.0173(3) 0.0161(3) 0.0165(3) 0.0005(2) 0.0026(2) 0.0011(2)
Si2 0.0162(3) 0.0160(3) 0.0170(3) 0.0007(2) 0.0033(2) 0.0000(2)
Si3 0.0138(3) 0.0165(3) 0.0166(3) 0.0011(2) 0.0013(2) -0.0010(2)
Si4 0.0148(3) 0.0159(3) 0.0170(3) -0.0016(2) 0.0024(2) 0.0002(2)
N1 0.0152(8) 0.0188(9) 0.0170(9) -0.0012(7) -0.0009(7) -0.0001(7)
N2 0.0146(8) 0.0185(9) 0.0161(8) 0.0003(7) 0.0000(7) 0.0006(7)
N3 0.0167(9) 0.0162(9) 0.0167(8) 0.0005(7) 0.0043(7) 0.0002(7)
N4 0.0155(9) 0.0195(9) 0.0185(9) 0.0004(7) 0.0026(7) -0.0007(7)
N5 0.0160(9) 0.0181(9) 0.0175(9) 0.0002(7) 0.0013(7) -0.0007(7)
N6 0.0146(8) 0.0170(9) 0.0178(8) -0.0016(7) 0.0042(7) 0.0000(7)
C1 0.0159(10) 0.0206(11) 0.0214(10) -0.0006(8) 0.0009(8) 0.0005(8)
C2 0.0165(10) 0.0242(11) 0.0175(10) -0.0029(8) 0.0025(8) 0.0020(8)
C3 0.0178(10) 0.0172(10) 0.0151(9) 0.0004(8) 0.0013(8) 0.0003(8)
C4 0.0140(10) 0.0413(15) 0.0240(12) -0.0064(11) 0.0012(9) 0.0024(10)
C5 0.0222(11) 0.0330(14) 0.0157(10) -0.0015(9) 0.0006(8) 0.0026(10)
C6 0.0129(9) 0.0221(11) 0.0171(10) -0.0019(8) 0.0015(7) -0.0014(8)
C7 0.0157(10) 0.0219(11) 0.0237(11) -0.0024(9) 0.0028(8) -0.0009(8)
C8 0.0180(11) 0.0257(12) 0.0301(13) -0.0081(10) 0.0021(9) -0.0052(9)
C9 0.0185(11) 0.0368(15) 0.0216(11) -0.0085(10) -0.0001(9) -0.0029(10)
C10 0.0191(11) 0.0359(14) 0.0186(11) -0.0001(10) -0.0015(8) -0.0004(10)
C11 0.0164(10) 0.0220(11) 0.0203(10) -0.0012(8) 0.0004(8) -0.0010(8)
C12 0.0372(15) 0.0205(12) 0.0321(14) 0.0049(10) -0.0091(11) -0.0036(11)
C13 0.0295(13) 0.0202(12) 0.0320(13) 0.0016(10) 0.0008(10) -0.0035(10)
C14 0.0157(9) 0.0192(10) 0.0137(9) -0.0003(8) 0.0014(7) 0.0003(8)
C15 0.0181(10) 0.0205(11) 0.0155(9) -0.0005(8) 0.0012(8) -0.0010(8)
C16 0.0174(10) 0.0288(13) 0.0187(10) -0.0022(9) -0.0001(8) -0.0016(9)
C17 0.0171(10) 0.0336(14) 0.0172(10) 0.0015(9) 0.0004(8) 0.0047(9)
C18 0.0231(11) 0.0218(11) 0.0210(11) 0.0044(9) 0.0015(9) 0.0041(9)
C19 0.0185(10) 0.0202(11) 0.0180(10) 0.0024(8) 0.0021(8) -0.0001(8)
C20 0.0254(12) 0.0217(12) 0.0333(13) 0.0062(10) -0.0020(10) -0.0034(10)
C21 0.0279(13) 0.0209(12) 0.0313(13) 0.0012(10) -0.0049(10) -0.0039(10)
C22 0.0402(15) 0.0205(12) 0.0270(13) 0.0035(10) 0.0071(11) 0.0066(11)
C23 0.0216(11) 0.0276(13) 0.0260(12) -0.0050(10) -0.0021(9) 0.0000(10)
C24 0.0185(11) 0.0266(12) 0.0225(11) -0.0025(9) 0.0030(9) 0.0031(9)
C25 0.0285(13) 0.0223(12) 0.0221(11) 0.0039(9) 0.0022(9) 0.0021(10)
C26 0.0195(11) 0.0215(12) 0.0336(13) 0.0022(10) 0.0023(9) -0.0030(9)
C27 0.0248(12) 0.0194(11) 0.0246(11) -0.0029(9) 0.0024(9) 0.0037(9)
C28 0.0151(10) 0.0259(12) 0.0202(10) 0.0012(9) 0.0031(8) -0.0020(9)
C29 0.0164(10) 0.0302(13) 0.0190(10) 0.0001(9) 0.0043(8) 0.0008(9)
C30 0.0203(11) 0.0237(12) 0.0166(10) 0.0023(8) 0.0014(8) 0.0005(9)
C31 0.0150(11) 0.0525(18) 0.0240(12) -0.0062(12) 0.0034(9) -0.0033(11)
C32 0.0218(12) 0.0506(18) 0.0161(11) -0.0016(11) 0.0022(9) -0.0005(12)
C33 0.0124(9) 0.0202(11) 0.0213(10) -0.0018(8) 0.0023(8) -0.0011(8)
C34 0.0146(10) 0.0208(11) 0.0304(12) 0.0001(9) 0.0035(9) -0.0022(8)
C35 0.0191(11) 0.0240(12) 0.0407(15) -0.0096(11) 0.0015(10) -0.0042(10)
C36 0.0237(12) 0.0376(15) 0.0293(13) -0.0120(11) -0.0009(10) -0.0030(11)
C37 0.0199(11) 0.0347(14) 0.0213(11) -0.0015(10) 0.0002(9) -0.0002(10)
C38 0.0157(10) 0.0222(11) 0.0219(11) -0.0006(9) 0.0021(8) -0.0013(8)
C39 0.0299(13) 0.0219(12) 0.0279(13) 0.0025(10) -0.0013(10) -0.0017(10)
C40 0.0237(12) 0.0240(13) 0.0430(16) 0.0067(11) 0.0028(11) -0.0036(10)
C41 0.0174(10) 0.0219(11) 0.0155(9) -0.0009(8) 0.0020(8) -0.0004(8)
C42 0.0215(11) 0.0207(11) 0.0199(10) -0.0012(8) 0.0037(8) -0.0004(9)
C43 0.0294(13) 0.0283(13) 0.0230(12) -0.0063(10) 0.0023(10) -0.0067(11)
C44 0.0225(12) 0.0452(17) 0.0217(12) -0.0056(11) -0.0018(9) -0.0070(11)
C45 0.0211(12) 0.0417(16) 0.0190(11) 0.0003(10) -0.0023(9) 0.0065(11)
C46 0.0212(11) 0.0259(12) 0.0164(10) 0.0014(9) 0.0010(8) 0.0021(9)
C47 0.0358(15) 0.0243(13) 0.0320(14) 0.0029(11) -0.0037(11) 0.0058(11)
C48 0.0299(14) 0.0221(12) 0.0354(14) -0.0007(10) 0.0043(11) 0.0049(10)
C49 0.0201(11) 0.0176(10) 0.0241(11) 0.0000(9) 0.0017(9) -0.0009(8)
C50 0.0343(14) 0.0216(12) 0.0187(11) -0.0031(9) 0.0013(9) 0.0001(10)
C51 0.0184(11) 0.0198(11) 0.0346(13) -0.0018(10) 0.0027(9) 0.0020(9)
C52 0.0210(11) 0.0193(12) 0.0364(14) 0.0001(10) -0.0002(10) 0.0009(9)
C53 0.0216(11) 0.0228(11) 0.0203(11) 0.0033(9) 0.0025(9) -0.0041(9)
C54 0.0194(11) 0.0245(12) 0.0211(11) 0.0006(9) -0.0020(8) -0.0028(9)

loop_
_atom_type_symbol
_atom_type_description
_atom_type_scat_dispersion_real
_atom_type_scat_dispersion_imag
_atom_type_scat_source
C C 0.0033 0.0016 'International Tables Vol C Tables 4.2.6.8 and 6.1.1.4'
H H 0.0000 0.0000 'International Tables Vol C Tables 4.2.6.8 and 6.1.1.4'
N N 0.0061 0.0033 'International Tables Vol C Tables 4.2.6.8 and 6.1.1.4'
Si Si 0.0817 0.0704 'International Tables Vol C Tables 4.2.6.8 and 6.1.1.4'
Fe Fe 0.3463 0.8444 'International Tables Vol C Tables 4.2.6.8 and 6.1.1.4'

loop_
_geom_angle_atom_site_label_1
_geom_angle_atom_site_label_2
_geom_angle_atom_site_label_3
_geom_angle
_geom_angle_site_symmetry_1
_geom_angle_site_symmetry_3
_geom_angle_publ_flag
N3 Fe1 N2 135.88(8) . . ?
N3 Fe1 N1 129.79(8) . . ?
N2 Fe1 N1 94.23(8) . . ?
N6 Fe2 N4 132.86(8) . . ?
N6 Fe2 N5 130.76(8) . . ?
N4 Fe2 N5 96.38(8) . . ?
N3 Si1 C23 111.10(11) . . ?
N3 Si1 C24 112.81(11) . . ?
C23 Si1 C24 106.82(12) . . ?
N3 Si1 C22 108.97(11) . . ?
C23 Si1 C22 108.28(14) . . ?
C24 Si1 C22 108.74(13) . . ?
N3 Si2 C26 112.28(11) . . ?
N3 Si2 C25 112.15(11) . . ?
C26 Si2 C25 107.95(12) . . ?
N3 Si2 C27 110.85(11) . . ?
C26 Si2 C27 105.38(12) . . ?
C25 Si2 C27 107.91(12) . . ?
N6 Si3 C54 112.45(11) . . ?
N6 Si3 C53 112.18(11) . . ?
C54 Si3 C53 106.96(12) . . ?
N6 Si3 C52 110.68(11) . . ?
C54 Si3 C52 107.26(12) . . ?
C53 Si3 C52 107.01(12) . . ?
N6 Si4 C50 112.80(11) . . ?
N6 Si4 C51 111.25(11) . . ?
C50 Si4 C51 109.61(13) . . ?
N6 Si4 C49 110.71(10) . . ?
C50 Si4 C49 104.78(12) . . ?
C51 Si4 C49 107.37(12) . . ?
C1 N1 C6 120.2(2) . . ?
C1 N1 Fe1 121.48(16) . . ?
C6 N1 Fe1 118.28(15) . . ?
C3 N2 C14 118.04(19) . . ?
C3 N2 Fe1 120.80(16) . . ?
C14 N2 Fe1 121.15(15) . . ?
Si2 N3 Si1 124.69(11) . . ?
Si2 N3 Fe1 120.19(11) . . ?
Si1 N3 Fe1 114.52(11) . . ?
C28 N4 C33 118.8(2) . . ?
C28 N4 Fe2 122.35(17) . . ?
C33 N4 Fe2 118.69(15) . . ?
C30 N5 C41 119.7(2) . . ?
C30 N5 Fe2 122.57(16) . . ?
C41 N5 Fe2 117.74(15) . . ?
Si4 N6 Si3 123.44(11) . . ?
Si4 N6 Fe2 116.64(11) . . ?
Si3 N6 Fe2 119.71(11) . . ?
N1 C1 C2 123.5(2) . . ?
N1 C1 C4 119.6(2) . . ?
C2 C1 C4 117.0(2) . . ?
C3 C2 C1 128.8(2) . . ?
N2 C3 C2 123.9(2) . . ?
N2 C3 C5 119.0(2) . . ?
C2 C3 C5 117.2(2) . . ?
C11 C6 C7 120.9(2) . . ?
C11 C6 N1 120.0(2) . . ?
C7 C6 N1 118.9(2) . . ?
C8 C7 C6 118.6(2) . . ?
C8 C7 C13 120.5(2) . . ?
C6 C7 C13 120.9(2) . . ?
C9 C8 C7 121.0(2) . . ?
C8 C9 C10 119.9(2) . . ?
C9 C10 C11 120.9(2) . . ?
C10 C11 C6 118.7(2) . . ?
C10 C11 C12 119.8(2) . . ?
C6 C11 C12 121.5(2) . . ?
C19 C14 C15 121.1(2) . . ?
C19 C14 N2 118.8(2) . . ?
C15 C14 N2 120.1(2) . . ?
C16 C15 C14 118.4(2) . . ?
C16 C15 C21 120.8(2) . . ?
C14 C15 C21 120.8(2) . . ?
C17 C16 C15 121.0(2) . . ?
C16 C17 C18 120.0(2) . . ?
C17 C18 C19 120.8(2) . . ?
C18 C19 C14 118.7(2) . . ?
C18 C19 C20 120.1(2) . . ?
C14 C19 C20 121.2(2) . . ?
N4 C28 C29 124.0(2) . . ?
N4 C28 C31 119.4(2) . . ?
C29 C28 C31 116.5(2) . . ?
C28 C29 C30 130.0(2) . . ?
N5 C30 C29 123.9(2) . . ?
N5 C30 C32 120.4(2) . . ?
C29 C30 C32 115.6(2) . . ?
C38 C33 C34 120.8(2) . . ?
C38 C33 N4 118.7(2) . . ?
C34 C33 N4 120.4(2) . . ?
C35 C34 C33 118.0(2) . . ?
C35 C34 C40 120.3(2) . . ?
C33 C34 C40 121.6(2) . . ?
C36 C35 C34 121.6(3) . . ?
C35 C36 C37 119.8(3) . . ?
C36 C37 C38 120.7(3) . . ?
C37 C38 C33 119.0(2) . . ?
C37 C38 C39 120.3(2) . . ?
C33 C38 C39 120.7(2) . . ?
C46 C41 C42 120.8(2) . . ?
C46 C41 N5 119.2(2) . . ?
C42 C41 N5 119.9(2) . . ?
C43 C42 C41 118.3(2) . . ?
C43 C42 C48 119.7(2) . . ?
C41 C42 C48 122.0(2) . . ?
C44 C43 C42 121.2(3) . . ?
C43 C44 C45 119.8(3) . . ?
C44 C45 C46 120.9(3) . . ?
C45 C46 C41 119.0(2) . . ?
C45 C46 C47 119.9(2) . . ?
C41 C46 C47 121.1(2) . . ?

loop_
_geom_bond_atom_site_label_1
_geom_bond_atom_site_label_2
_geom_bond_distance
_geom_bond_site_symmetry_2
_geom_bond_publ_flag
Fe1 N3 1.9168(19) . ?
Fe1 N2 1.990(2) . ?
Fe1 N1 1.999(2) . ?
Fe2 N6 1.9113(19) . ?
Fe2 N4 1.994(2) . ?
Fe2 N5 1.994(2) . ?
Si1 N3 1.726(2) . ?
Si1 C23 1.869(3) . ?
Si1 C24 1.876(3) . ?
Si1 C22 1.877(3) . ?
Si2 N3 1.714(2) . ?
Si2 C26 1.873(3) . ?
Si2 C25 1.882(3) . ?
Si2 C27 1.889(3) . ?
Si3 N6 1.723(2) . ?
Si3 C54 1.871(2) . ?
Si3 C53 1.877(2) . ?
Si3 C52 1.878(3) . ?
Si4 N6 1.723(2) . ?
Si4 C50 1.874(3) . ?
Si4 C51 1.878(3) . ?
Si4 C49 1.881(3) . ?
N1 C1 1.331(3) . ?
N1 C6 1.440(3) . ?
N2 C3 1.346(3) . ?
N2 C14 1.438(3) . ?
N4 C28 1.337(3) . ?
N4 C33 1.438(3) . ?
N5 C30 1.339(3) . ?
N5 C41 1.439(3) . ?
C1 C2 1.408(3) . ?
C1 C4 1.511(3) . ?
C2 C3 1.396(3) . ?
C3 C5 1.513(3) . ?
C6 C11 1.403(3) . ?
C6 C7 1.406(3) . ?
C7 C8 1.398(4) . ?
C7 C13 1.503(4) . ?
C8 C9 1.386(4) . ?
C9 C10 1.387(4) . ?
C10 C11 1.398(3) . ?
C11 C12 1.500(4) . ?
C14 C19 1.403(3) . ?
C14 C15 1.408(3) . ?
C15 C16 1.400(3) . ?
C15 C21 1.501(4) . ?
C16 C17 1.386(4) . ?
C17 C18 1.390(4) . ?
C18 C19 1.398(3) . ?
C19 C20 1.508(4) . ?
C28 C29 1.404(3) . ?
C28 C31 1.517(3) . ?
C29 C30 1.405(3) . ?
C30 C32 1.513(3) . ?
C33 C38 1.407(3) . ?
C33 C34 1.410(3) . ?
C34 C35 1.396(4) . ?
C34 C40 1.506(4) . ?
C35 C36 1.382(4) . ?
C36 C37 1.387(4) . ?
C37 C38 1.393(4) . ?
C38 C39 1.507(4) . ?
C41 C46 1.399(3) . ?
C41 C42 1.410(3) . ?
C42 C43 1.400(4) . ?
C42 C48 1.505(4) . ?
C43 C44 1.384(4) . ?
C44 C45 1.385(4) . ?
C45 C46 1.397(4) . ?
C46 C47 1.505(4) . ?
